data_7060847
loop_
_publ_author_name
'Seyrani, Hassan'
'Ramezanpour, Sorour'
'Vaezghaemi, Aref'
'Kobarfard, Farzad'

_publ_section_title
;
 A sequential Ugi--Smiles/transition-metal-free endo-dig Conia--ene
 cyclization: the selective synthesis of saccharin substituted
 2,5-dihydropyrroles
;
_journal_issue 34
_journal_name_full 'New Journal of Chemistry'
_journal_page_first 15647
_journal_page_last 15654
_journal_paper_doi 10.1039/D1NJ01159F
_journal_volume 45
_journal_year 2021
_chemical_formula_moiety 'C22 H22 N4 O5 S, 0.5(O), 0.5(H2 O)'
_chemical_formula_sum 'C22 H23 N4 O6 S'
_chemical_formula_weight 471.50
_space_group_crystal_system monoclinic
_space_group_IT_number 15
_space_group_name_Hall '-C 2yc'
_space_group_name_H-M_alt 'C 1 2/c 1'
_atom_sites_solution_hydrogens mixed
_audit_creation_date 2021-02-15
_audit_creation_method
;
Olex2 1.3
(compiled 2020.11.12 svn.r5f609507 for OlexSys, GUI svn.r6257)
;
_audit_update_record
;
2021-02-20 deposited with the CCDC.	2021-07-08 downloaded from the CCDC.
;
_cell_angle_alpha 90
_cell_angle_beta 90.39
_cell_angle_gamma 90
_cell_formula_units_Z 8
_cell_length_a 27.896(6)
_cell_length_b 7.6894(15)
_cell_length_c 22.958(5)
_cell_measurement_reflns_used 15170
_cell_measurement_temperature 290
_cell_measurement_theta_max 25.0
_cell_measurement_theta_min 2.7
_cell_volume 4924.5(18)
_computing_cell_refinement 'Automar software package (3.3a, 2015)'
_computing_data_collection 'MAR345 dtb Program (1.24-4, 2013)'
_computing_data_reduction 'Automar software package (3.3a, 2015)'
_computing_molecular_graphics 'Olex2 1.3 (Dolomanov et al., 2009)'
_computing_publication_material 'Olex2 1.3 (Dolomanov et al., 2009)'
_computing_structure_refinement 'SHELXL 2018/3 (Sheldrick, 2015)'
_computing_structure_solution 'SHELXT 2018/2 (Sheldrick, 2018)'
_diffrn_ambient_temperature 290
_diffrn_detector 'image-plate detector'
_diffrn_detector_area_resol_mean 0.81
_diffrn_detector_type MAR345-dtb
_diffrn_measured_fraction_theta_full 0.991
_diffrn_measured_fraction_theta_max 0.991
_diffrn_measurement_device 'one-circle diffractometer'
_diffrn_measurement_device_type MAR345
_diffrn_measurement_method 'image-plate detector - phi oscillation'
_diffrn_radiation_monochromator mirrors
_diffrn_radiation_probe x-ray
_diffrn_radiation_type MoK\a
_diffrn_radiation_wavelength 0.71073
_diffrn_reflns_av_R_equivalents 0.0434
_diffrn_reflns_av_unetI/netI 0.0278
_diffrn_reflns_Laue_measured_fraction_full 0.991
_diffrn_reflns_Laue_measured_fraction_max 0.991
_diffrn_reflns_limit_h_max 32
_diffrn_reflns_limit_h_min -32
_diffrn_reflns_limit_k_max 9
_diffrn_reflns_limit_k_min -9
_diffrn_reflns_limit_l_max 24
_diffrn_reflns_limit_l_min -27
_diffrn_reflns_number 15163
_diffrn_reflns_point_group_measured_fraction_full 0.991
_diffrn_reflns_point_group_measured_fraction_max 0.991
_diffrn_reflns_theta_full 24.998
_diffrn_reflns_theta_max 24.998
_diffrn_reflns_theta_min 2.748
_diffrn_source 'fine-focus sealed tube'
_diffrn_source_target Mo
_exptl_absorpt_coefficient_mu 0.174
_exptl_absorpt_correction_T_max 1.06716
_exptl_absorpt_correction_T_min 0.96891
_exptl_absorpt_correction_type multi-scan
_exptl_absorpt_process_details 'R.H. Blessing, Acta Crystallogr., Sect A 1995, 51, 33-38'
_exptl_crystal_colour colourless
_exptl_crystal_colour_primary colourless
_exptl_crystal_density_diffrn 1.272
_exptl_crystal_density_method 'not measured'
_exptl_crystal_description needle
_exptl_crystal_F_000 1976
_exptl_crystal_size_max 0.3
_exptl_crystal_size_mid 0.2
_exptl_crystal_size_min 0.1
_refine_diff_density_max 0.296
_refine_diff_density_min -0.331
_refine_diff_density_rms 0.048
_refine_ls_extinction_method none
_refine_ls_goodness_of_fit_ref 1.126
_refine_ls_hydrogen_treatment constr
_refine_ls_matrix_type full
_refine_ls_number_parameters 314
_refine_ls_number_reflns 4303
_refine_ls_number_restraints 0
_refine_ls_restrained_S_all 1.126
_refine_ls_R_factor_all 0.0702
_refine_ls_R_factor_gt 0.0630
_refine_ls_shift/su_max 0.000
_refine_ls_shift/su_mean 0.000
_refine_ls_structure_factor_coef Fsqd
_refine_ls_weighting_details 'w=1/[\s^2^(Fo^2^)+(0.0801P)^2^+5.9839P] where P=(Fo^2^+2Fc^2^)/3'
_refine_ls_weighting_scheme calc
_refine_ls_wR_factor_gt 0.1716
_refine_ls_wR_factor_ref 0.1776
_reflns_Friedel_coverage 0.000
_reflns_number_gt 3835
_reflns_number_total 4303
_reflns_threshold_expression 'I > 2\s(I)'
_cod_data_source_file d1nj01159f2.cif
_cod_data_source_block 2_pl
_cod_depositor_comments 'Adding full bibliography for 7060847.cif.'
_cod_database_code 7060847
_shelx_shelxl_version_number 2018/3
_shelx_space_group_comment
;
The symmetry employed for this shelxl refinement is uniquely defined
by the following loop, which should always be used as a source of
symmetry information in preference to the above space-group names.
They are only intended as comments.
;
_shelx_estimated_absorpt_t_max 0.983
_shelx_estimated_absorpt_t_min 0.950
_olex2_refinement_description
;
1. Fixed Uiso
 At 1.2 times of:
  All C(H) groups, All C(H,H) groups, All N(H) groups
 At 1.5 times of:
  All C(H,H,H) groups, All O(H,H) groups
2. Others
 Fixed Sof: O7(0.25) O6(0.5) H6D(0.5) H6E(0.5) O8(0.25)
3.a Free rotating group:
 O6(H6D,H6E)
3.b Secondary CH2 refined with riding coordinates:
 C16(H16A,H16B)
3.c Aromatic/amide H refined with riding coordinates:
 N3(H3), C22(H22), C9(H9), C11(H11), C20(H20), C21(H21), C19(H19), C14(H14),
 C13(H13), C12(H12), C15(H15)
3.d Idealised Me refined as rotating group:
 C5(H5A,H5B,H5C), C6(H6A,H6B,H6C), C7(H7A,H7B,H7C)
;
_olex2_submission_special_instructions 'No special instructions were received'

loop_
_space_group_symop_operation_xyz
'x, y, z'
'-x, y, -z+1/2'
'x+1/2, y+1/2, z'
'-x+1/2, y+1/2, -z+1/2'
'-x, -y, -z'
'x, -y, z-1/2'
'-x+1/2, -y+1/2, -z'
'x+1/2, -y+1/2, z-1/2'

loop_
_atom_site_label
_atom_site_type_symbol
_atom_site_fract_x
_atom_site_fract_y
_atom_site_fract_z
_atom_site_U_iso_or_equiv
_atom_site_adp_type
_atom_site_occupancy
_atom_site_site_symmetry_order
_atom_site_calc_flag
_atom_site_refinement_flags_posn
_atom_site_refinement_flags_adp
_atom_site_refinement_flags_occupancy
_atom_site_disorder_assembly
_atom_site_disorder_group
S1 S 0.03463(3) 0.84863(9) 0.09446(4) 0.0567(3) Uani 1 1 d . . . . .
O1 O 0.03869(9) 0.9582(3) 0.04422(11) 0.0757(7) Uani 1 1 d . . . . .
O3 O 0.19958(8) 0.7667(3) 0.14624(9) 0.0703(6) Uani 1 1 d . . . . .
O2 O 0.02296(9) 0.9351(3) 0.14779(11) 0.0804(7) Uani 1 1 d . . . . .
O4 O 0.19329(13) 1.0251(4) -0.09325(13) 0.1155(11) Uani 1 1 d . . . . .
O5 O 0.15175(14) 1.0692(4) -0.01744(14) 0.1108(11) Uani 1 1 d . . . . .
N1 N 0.08284(7) 0.7348(3) 0.10271(10) 0.0489(5) Uani 1 1 d . . . . .
N2 N 0.11028(7) 0.4544(3) 0.10070(10) 0.0453(5) Uani 1 1 d . . . . .
N3 N 0.15128(9) 0.6112(4) 0.20491(10) 0.0652(7) Uani 1 1 d . . . . .
H3 H 0.131403 0.525808 0.205904 0.078 Uiso 1 1 calc R U . . .
N4 N 0.17542(10) 0.9752(4) -0.04807(13) 0.0695(7) Uani 1 1 d . . . . .
C8 C 0.17824(8) 0.5785(3) 0.04478(11) 0.0448(6) Uani 1 1 d . . . . .
C10 C 0.18451(9) 0.7947(4) -0.02925(12) 0.0524(7) Uani 1 1 d . . . . .
C22 C -0.00020(10) 0.3629(4) 0.07479(14) 0.0593(7) Uani 1 1 d . . . . .
H22 H 0.016771 0.258855 0.076181 0.071 Uiso 1 1 calc R U . . .
C9 C 0.17000(9) 0.7472(4) 0.02583(11) 0.0478(6) Uani 1 1 d . . . . .
H9 H 0.154894 0.827157 0.049926 0.057 Uiso 1 1 calc R U . . .
C1 C 0.07408(9) 0.5672(3) 0.09703(11) 0.0430(6) Uani 1 1 d . . . . .
C11 C 0.20742(10) 0.6839(5) -0.06688(13) 0.0609(8) Uani 1 1 d . . . . .
H11 H 0.217017 0.720502 -0.103597 0.073 Uiso 1 1 calc R U . . .
C3 C 0.17160(10) 0.6468(4) 0.15408(12) 0.0519(7) Uani 1 1 d . . . . .
C2 C 0.16148(9) 0.5131(3) 0.10435(11) 0.0456(6) Uani 1 1 d . . . . .
C20 C -0.07484(10) 0.5170(5) 0.05982(15) 0.0708(9) Uani 1 1 d . . . . .
H20 H -0.107541 0.513781 0.051763 0.085 Uiso 1 1 calc R U . . .
C21 C -0.04905(11) 0.3640(5) 0.06235(15) 0.0682(9) Uani 1 1 d . . . . .
H21 H -0.064722 0.259101 0.055584 0.082 Uiso 1 1 calc R U . . .
C19 C -0.05240(10) 0.6751(5) 0.06919(15) 0.0657(8) Uani 1 1 d . . . . .
H19 H -0.069246 0.779298 0.066922 0.079 Uiso 1 1 calc R U . . .
C14 C 0.18538(11) 0.3438(4) 0.12098(14) 0.0607(8) Uani 1 1 d . . . . .
H14 H 0.217710 0.334281 0.130588 0.073 Uiso 1 1 calc R U . . .
C13 C 0.20100(9) 0.4642(4) 0.00679(13) 0.0543(7) Uani 1 1 d . . . . .
H13 H 0.206560 0.350071 0.018460 0.065 Uiso 1 1 calc R U . . .
C12 C 0.21555(11) 0.5174(5) -0.04817(14) 0.0647(8) Uani 1 1 d . . . . .
H12 H 0.230990 0.438997 -0.072526 0.078 Uiso 1 1 calc R U . . .
C17 C 0.02272(9) 0.5201(3) 0.08506(12) 0.0468(6) Uani 1 1 d . . . . .
C4 C 0.16007(15) 0.7066(6) 0.25988(14) 0.0834(11) Uani 1 1 d . . . . .
C15 C 0.15560(12) 0.2117(4) 0.12042(15) 0.0665(8) Uani 1 1 d . . . . .
H15 H 0.164510 0.098434 0.129683 0.080 Uiso 1 1 calc R U . . .
C16 C 0.10592(10) 0.2630(4) 0.10329(14) 0.0577(7) Uani 1 1 d . . . . .
H16A H 0.096962 0.214714 0.065739 0.069 Uiso 1 1 calc R U . . .
H16B H 0.082759 0.227127 0.132228 0.069 Uiso 1 1 calc R U . . .
C18 C -0.00394(9) 0.6719(4) 0.08205(13) 0.0526(7) Uani 1 1 d . . . . .
C5 C 0.21214(18) 0.6958(9) 0.2764(2) 0.141(2) Uani 1 1 d . . . . .
H5A H 0.220870 0.576402 0.282420 0.212 Uiso 1 1 calc R U . . .
H5B H 0.217648 0.760319 0.311598 0.212 Uiso 1 1 calc R U . . .
H5C H 0.231195 0.743927 0.245667 0.212 Uiso 1 1 calc R U . . .
C6 C 0.1310(3) 0.6167(10) 0.3073(2) 0.172(3) Uani 1 1 d . . . . .
H6A H 0.097601 0.620875 0.297261 0.258 Uiso 1 1 calc R U . . .
H6B H 0.136206 0.675074 0.343765 0.258 Uiso 1 1 calc R U . . .
H6C H 0.141078 0.497699 0.310664 0.258 Uiso 1 1 calc R U . . .
C7 C 0.1436(3) 0.8941(8) 0.2528(2) 0.151(3) Uani 1 1 d . . . . .
H7A H 0.165635 0.955362 0.228318 0.226 Uiso 1 1 calc R U . . .
H7B H 0.142564 0.949095 0.290357 0.226 Uiso 1 1 calc R U . . .
H7C H 0.112224 0.896103 0.235437 0.226 Uiso 1 1 calc R U . . .
O7 O 0.000000 0.8735(11) -0.250000 0.121(3) Uani 0.5 2 d S T P . .
O6 O 0.0586(2) 1.5829(11) -0.2748(3) 0.112(2) Uani 0.5 1 d G . P . .
H6D H 0.036579 1.507278 -0.270994 0.169 Uiso 0.5 1 d G U P . .
H6E H 0.044698 1.679438 -0.268563 0.169 Uiso 0.5 1 d G U P . .
O8 O 0.000000 1.2792(14) -0.250000 0.113(3) Uani 0.5 2 d S T P . .

loop_
_atom_site_aniso_label
_atom_site_aniso_U_11
_atom_site_aniso_U_22
_atom_site_aniso_U_33
_atom_site_aniso_U_23
_atom_site_aniso_U_13
_atom_site_aniso_U_12
S1 0.0550(4) 0.0421(4) 0.0728(5) -0.0098(3) -0.0068(3) 0.0033(3)
O1 0.0888(16) 0.0455(11) 0.0926(17) 0.0136(11) -0.0230(13) -0.0003(11)
O3 0.0722(14) 0.0794(15) 0.0594(12) -0.0114(11) 0.0091(10) -0.0267(12)
O2 0.0784(15) 0.0702(15) 0.0928(17) -0.0367(13) 0.0015(12) 0.0071(12)
O4 0.146(3) 0.116(2) 0.0855(19) 0.0533(18) 0.0302(18) 0.010(2)
O5 0.161(3) 0.0662(17) 0.106(2) 0.0207(16) 0.041(2) 0.0210(19)
N1 0.0456(12) 0.0402(12) 0.0609(13) -0.0007(10) -0.0031(10) -0.0035(9)
N2 0.0431(11) 0.0377(11) 0.0552(12) 0.0045(9) 0.0031(9) -0.0020(9)
N3 0.0676(15) 0.0848(18) 0.0432(13) 0.0026(12) 0.0023(11) -0.0158(14)
N4 0.0734(17) 0.0682(17) 0.0669(17) 0.0193(14) 0.0032(13) -0.0070(14)
C8 0.0371(12) 0.0506(15) 0.0466(13) 0.0002(12) -0.0014(10) -0.0061(11)
C10 0.0458(14) 0.0597(16) 0.0517(15) 0.0064(13) -0.0032(11) -0.0088(12)
C22 0.0502(15) 0.0508(16) 0.077(2) -0.0042(14) 0.0062(14) -0.0089(12)
C9 0.0483(14) 0.0495(15) 0.0455(13) -0.0012(12) 0.0030(11) -0.0043(11)
C1 0.0434(13) 0.0413(13) 0.0444(13) 0.0012(11) 0.0017(10) -0.0027(11)
C11 0.0513(15) 0.083(2) 0.0484(15) 0.0011(15) 0.0047(12) -0.0073(15)
C3 0.0468(14) 0.0624(17) 0.0464(14) 0.0022(13) 0.0010(11) -0.0030(13)
C2 0.0397(13) 0.0477(14) 0.0492(14) 0.0043(12) -0.0021(10) -0.0015(11)
C20 0.0386(15) 0.095(3) 0.079(2) -0.0223(19) 0.0015(14) -0.0090(16)
C21 0.0529(17) 0.070(2) 0.081(2) -0.0169(17) 0.0057(15) -0.0193(15)
C19 0.0492(16) 0.072(2) 0.076(2) -0.0143(17) -0.0027(14) 0.0077(14)
C14 0.0554(16) 0.0610(18) 0.0657(18) 0.0114(15) -0.0034(14) 0.0102(14)
C13 0.0478(14) 0.0556(16) 0.0596(16) -0.0028(13) 0.0038(12) 0.0012(12)
C12 0.0605(18) 0.076(2) 0.0572(17) -0.0108(16) 0.0118(14) 0.0031(16)
C17 0.0440(13) 0.0451(14) 0.0513(14) -0.0048(12) 0.0061(11) -0.0043(11)
C4 0.096(3) 0.112(3) 0.0425(16) -0.0030(18) 0.0010(16) -0.005(2)
C15 0.0710(19) 0.0519(17) 0.077(2) 0.0188(15) 0.0083(16) 0.0146(15)
C16 0.0606(17) 0.0391(14) 0.0736(19) 0.0083(13) 0.0081(14) -0.0001(12)
C18 0.0450(14) 0.0538(16) 0.0589(16) -0.0087(13) 0.0003(12) 0.0019(12)
C5 0.113(4) 0.224(7) 0.086(3) -0.041(4) -0.041(3) -0.001(4)
C6 0.214(7) 0.247(8) 0.055(2) 0.002(4) 0.040(3) -0.062(6)
C7 0.241(7) 0.138(5) 0.073(3) -0.032(3) 0.001(4) 0.050(5)
O7 0.201(10) 0.076(5) 0.089(6) 0.000 0.047(6) 0.000
O6 0.112(5) 0.129(5) 0.096(4) 0.015(4) 0.038(4) 0.037(4)
O8 0.123(7) 0.134(8) 0.084(5) 0.000 0.018(5) 0.000

loop_
_atom_type_symbol
_atom_type_description
_atom_type_scat_dispersion_real
_atom_type_scat_dispersion_imag
_atom_type_scat_source
C C 0.0033 0.0016 'International Tables Vol C Tables 4.2.6.8 and 6.1.1.4'
H H 0.0000 0.0000 'International Tables Vol C Tables 4.2.6.8 and 6.1.1.4'
N N 0.0061 0.0033 'International Tables Vol C Tables 4.2.6.8 and 6.1.1.4'
O O 0.0106 0.0060 'International Tables Vol C Tables 4.2.6.8 and 6.1.1.4'
S S 0.1246 0.1234 'International Tables Vol C Tables 4.2.6.8 and 6.1.1.4'

loop_
_geom_angle_atom_site_label_1
_geom_angle_atom_site_label_2
_geom_angle_atom_site_label_3
_geom_angle
_geom_angle_site_symmetry_1
_geom_angle_site_symmetry_3
_geom_angle_publ_flag
O1 S1 N1 110.04(14) . . ?
O1 S1 C18 112.11(14) . . ?
O2 S1 O1 115.75(15) . . ?
O2 S1 N1 110.19(14) . . ?
O2 S1 C18 110.80(14) . . ?
N1 S1 C18 96.23(12) . . ?
C1 N1 S1 111.39(17) . . ?
C1 N2 C2 121.9(2) . . ?
C1 N2 C16 126.0(2) . . ?
C16 N2 C2 112.1(2) . . ?
C3 N3 H3 117.3 . . ?
C3 N3 C4 125.3(3) . . ?
C4 N3 H3 117.3 . . ?
O4 N4 C10 118.4(3) . . ?
O5 N4 O4 122.5(3) . . ?
O5 N4 C10 119.1(3) . . ?
C9 C8 C2 122.4(2) . . ?
C9 C8 C13 118.0(2) . . ?
C13 C8 C2 119.6(2) . . ?
C9 C10 N4 117.8(3) . . ?
C11 C10 N4 118.6(3) . . ?
C11 C10 C9 123.5(3) . . ?
C21 C22 H22 120.7 . . ?
C17 C22 H22 120.7 . . ?
C17 C22 C21 118.7(3) . . ?
C8 C9 H9 120.4 . . ?
C10 C9 C8 119.1(3) . . ?
C10 C9 H9 120.4 . . ?
N1 C1 N2 119.3(2) . . ?
N1 C1 C17 115.5(2) . . ?
N2 C1 C17 125.2(2) . . ?
C10 C11 H11 121.3 . . ?
C12 C11 C10 117.4(3) . . ?
C12 C11 H11 121.3 . . ?
O3 C3 N3 124.1(3) . . ?
O3 C3 C2 120.1(2) . . ?
N3 C3 C2 115.5(2) . . ?
N2 C2 C8 110.2(2) . . ?
N2 C2 C3 114.0(2) . . ?
N2 C2 C14 100.0(2) . . ?
C8 C2 C3 112.4(2) . . ?
C14 C2 C8 111.8(2) . . ?
C14 C2 C3 107.8(2) . . ?
C21 C20 H20 119.7 . . ?
C21 C20 C19 120.5(3) . . ?
C19 C20 H20 119.7 . . ?
C22 C21 H21 119.2 . . ?
C20 C21 C22 121.6(3) . . ?
C20 C21 H21 119.2 . . ?
C20 C19 H19 121.4 . . ?
C18 C19 C20 117.3(3) . . ?
C18 C19 H19 121.4 . . ?
C2 C14 H14 123.6 . . ?
C15 C14 C2 112.7(3) . . ?
C15 C14 H14 123.6 . . ?
C8 C13 H13 119.4 . . ?
C12 C13 C8 121.3(3) . . ?
C12 C13 H13 119.4 . . ?
C11 C12 C13 120.8(3) . . ?
C11 C12 H12 119.6 . . ?
C13 C12 H12 119.6 . . ?
C22 C17 C1 132.8(3) . . ?
C18 C17 C22 118.6(2) . . ?
C18 C17 C1 108.5(2) . . ?
N3 C4 C5 110.0(3) . . ?
N3 C4 C6 107.4(4) . . ?
N3 C4 C7 109.3(3) . . ?
C5 C4 C6 108.2(4) . . ?
C5 C4 C7 111.7(5) . . ?
C7 C4 C6 110.1(5) . . ?
C14 C15 H15 123.7 . . ?
C14 C15 C16 112.6(3) . . ?
C16 C15 H15 123.7 . . ?
N2 C16 C15 101.4(2) . . ?
N2 C16 H16A 111.5 . . ?
N2 C16 H16B 111.5 . . ?
C15 C16 H16A 111.5 . . ?
C15 C16 H16B 111.5 . . ?
H16A C16 H16B 109.3 . . ?
C19 C18 S1 128.2(2) . . ?
C19 C18 C17 123.3(3) . . ?
C17 C18 S1 108.42(19) . . ?
C4 C5 H5A 109.5 . . ?
C4 C5 H5B 109.5 . . ?
C4 C5 H5C 109.5 . . ?
H5A C5 H5B 109.5 . . ?
H5A C5 H5C 109.5 . . ?
H5B C5 H5C 109.5 . . ?
C4 C6 H6A 109.5 . . ?
C4 C6 H6B 109.5 . . ?
C4 C6 H6C 109.5 . . ?
H6A C6 H6B 109.5 . . ?
H6A C6 H6C 109.5 . . ?
H6B C6 H6C 109.5 . . ?
C4 C7 H7A 109.5 . . ?
C4 C7 H7B 109.5 . . ?
C4 C7 H7C 109.5 . . ?
H7A C7 H7B 109.5 . . ?
H7A C7 H7C 109.5 . . ?
H7B C7 H7C 109.5 . . ?
H6D O6 H6E 104.5 . . ?

loop_
_geom_bond_atom_site_label_1
_geom_bond_atom_site_label_2
_geom_bond_distance
_geom_bond_site_symmetry_2
_geom_bond_publ_flag
S1 O1 1.433(2) . ?
S1 O2 1.433(2) . ?
S1 N1 1.615(2) . ?
S1 C18 1.755(3) . ?
O3 C3 1.222(3) . ?
O4 N4 1.216(4) . ?
O5 N4 1.208(4) . ?
N1 C1 1.318(3) . ?
N2 C1 1.333(3) . ?
N2 C2 1.500(3) . ?
N2 C16 1.478(3) . ?
N3 H3 0.8600 . ?
N3 C3 1.329(4) . ?
N3 C4 1.479(4) . ?
N4 C10 1.475(4) . ?
C8 C9 1.387(4) . ?
C8 C2 1.533(4) . ?
C8 C13 1.395(4) . ?
C10 C9 1.380(4) . ?
C10 C11 1.374(4) . ?
C22 H22 0.9300 . ?
C22 C21 1.391(4) . ?
C22 C17 1.387(4) . ?
C9 H9 0.9300 . ?
C1 C17 1.501(3) . ?
C11 H11 0.9300 . ?
C11 C12 1.368(5) . ?
C3 C2 1.561(4) . ?
C2 C14 1.510(4) . ?
C20 H20 0.9300 . ?
C20 C21 1.380(5) . ?
C20 C19 1.384(5) . ?
C21 H21 0.9300 . ?
C19 H19 0.9300 . ?
C19 C18 1.382(4) . ?
C14 H14 0.9300 . ?
C14 C15 1.312(5) . ?
C13 H13 0.9300 . ?
C13 C12 1.390(4) . ?
C12 H12 0.9300 . ?
C17 C18 1.385(4) . ?
C4 C5 1.501(6) . ?
C4 C6 1.526(6) . ?
C4 C7 1.521(7) . ?
C15 H15 0.9300 . ?
C15 C16 1.491(4) . ?
C16 H16A 0.9700 . ?
C16 H16B 0.9700 . ?
C5 H5A 0.9600 . ?
C5 H5B 0.9600 . ?
C5 H5C 0.9600 . ?
C6 H6A 0.9600 . ?
C6 H6B 0.9600 . ?
C6 H6C 0.9600 . ?
C7 H7A 0.9600 . ?
C7 H7B 0.9600 . ?
C7 H7C 0.9600 . ?
O6 H6D 0.8500 . ?
O6 H6E 0.8498 . ?

loop_
_geom_torsion_atom_site_label_1
_geom_torsion_atom_site_label_2
_geom_torsion_atom_site_label_3
_geom_torsion_atom_site_label_4
_geom_torsion
_geom_torsion_site_symmetry_1
_geom_torsion_site_symmetry_2
_geom_torsion_site_symmetry_3
_geom_torsion_site_symmetry_4
_geom_torsion_publ_flag
S1 N1 C1 N2 177.87(19) . . . . ?
S1 N1 C1 C17 -0.5(3) . . . . ?
O1 S1 N1 C1 -116.2(2) . . . . ?
O1 S1 C18 C19 -62.8(3) . . . . ?
O1 S1 C18 C17 115.0(2) . . . . ?
O3 C3 C2 N2 -142.1(3) . . . . ?
O3 C3 C2 C8 -15.8(4) . . . . ?
O3 C3 C2 C14 107.9(3) . . . . ?
O2 S1 N1 C1 115.0(2) . . . . ?
O2 S1 C18 C19 68.2(3) . . . . ?
O2 S1 C18 C17 -114.0(2) . . . . ?
O4 N4 C10 C9 170.8(3) . . . . ?
O4 N4 C10 C11 -8.3(4) . . . . ?
O5 N4 C10 C9 -7.2(4) . . . . ?
O5 N4 C10 C11 173.7(3) . . . . ?
N1 S1 C18 C19 -177.4(3) . . . . ?
N1 S1 C18 C17 0.4(2) . . . . ?
N1 C1 C17 C22 177.7(3) . . . . ?
N1 C1 C17 C18 0.8(3) . . . . ?
N2 C1 C17 C22 -0.6(5) . . . . ?
N2 C1 C17 C18 -177.5(2) . . . . ?
N2 C2 C14 C15 6.2(3) . . . . ?
N3 C3 C2 N2 43.4(3) . . . . ?
N3 C3 C2 C8 169.7(2) . . . . ?
N3 C3 C2 C14 -66.7(3) . . . . ?
N4 C10 C9 C8 -179.8(2) . . . . ?
N4 C10 C11 C12 179.7(3) . . . . ?
C8 C2 C14 C15 -110.4(3) . . . . ?
C8 C13 C12 C11 -0.7(5) . . . . ?
C10 C11 C12 C13 0.0(5) . . . . ?
C22 C17 C18 S1 -178.0(2) . . . . ?
C22 C17 C18 C19 -0.1(4) . . . . ?
C9 C8 C2 N2 84.4(3) . . . . ?
C9 C8 C2 C3 -43.9(3) . . . . ?
C9 C8 C2 C14 -165.3(2) . . . . ?
C9 C8 C13 C12 0.7(4) . . . . ?
C9 C10 C11 C12 0.7(4) . . . . ?
C1 N2 C2 C8 -74.2(3) . . . . ?
C1 N2 C2 C3 53.3(3) . . . . ?
C1 N2 C2 C14 168.0(2) . . . . ?
C1 N2 C16 C15 -167.7(2) . . . . ?
C1 C17 C18 S1 -0.7(3) . . . . ?
C1 C17 C18 C19 177.3(3) . . . . ?
C11 C10 C9 C8 -0.7(4) . . . . ?
C3 N3 C4 C5 -60.0(5) . . . . ?
C3 N3 C4 C6 -177.6(4) . . . . ?
C3 N3 C4 C7 63.0(5) . . . . ?
C3 C2 C14 C15 125.5(3) . . . . ?
C2 N2 C1 N1 -7.1(4) . . . . ?
C2 N2 C1 C17 171.2(2) . . . . ?
C2 N2 C16 C15 10.7(3) . . . . ?
C2 C8 C9 C10 -177.5(2) . . . . ?
C2 C8 C13 C12 178.3(3) . . . . ?
C2 C14 C15 C16 0.2(4) . . . . ?
C20 C19 C18 S1 178.4(3) . . . . ?
C20 C19 C18 C17 1.0(5) . . . . ?
C21 C22 C17 C1 -177.1(3) . . . . ?
C21 C22 C17 C18 -0.5(4) . . . . ?
C21 C20 C19 C18 -1.2(5) . . . . ?
C19 C20 C21 C22 0.6(5) . . . . ?
C14 C15 C16 N2 -6.6(4) . . . . ?
C13 C8 C9 C10 0.0(4) . . . . ?
C13 C8 C2 N2 -93.0(3) . . . . ?
C13 C8 C2 C3 138.7(2) . . . . ?
C13 C8 C2 C14 17.3(3) . . . . ?
C17 C22 C21 C20 0.3(5) . . . . ?
C4 N3 C3 O3 -1.7(5) . . . . ?
C4 N3 C3 C2 172.5(3) . . . . ?
C16 N2 C1 N1 171.2(3) . . . . ?
C16 N2 C1 C17 -10.6(4) . . . . ?
C16 N2 C2 C8 107.3(2) . . . . ?
C16 N2 C2 C3 -125.2(2) . . . . ?
C16 N2 C2 C14 -10.5(3) . . . . ?
C18 S1 N1 C1 0.1(2) . . . . ?
